data_7209864
loop_
_publ_author_name
'Ramana, C. V.'
'Goriya, Yogesh'
'Durugkar, Kulbhushan A.'
'Chatterjee, Soumitra'
'Krishnaswamy, Shobhana'
'Gonnade, Rajesh G.'

_publ_section_title
;
 Evaluation of viability of halogen&#x22EF;O2N interactions: Insight from
 crystal packing in a series of isomeric halo and nitro substituted
 triaryl compounds with modular positioning of halogen and NO2 groups
;
_journal_issue 26
_journal_name_full CrystEngComm
_journal_page_first 5283
_journal_paper_doi 10.1039/c3ce40192h
_journal_volume 15
_journal_year 2013
_chemical_formula_moiety 'C14 H9 Cl1 N4 O2'
_chemical_formula_sum 'C14 H9 Cl N4 O2'
_chemical_formula_weight 300.70
_chemical_melting_point 168.5(5)
_chemical_name_systematic
;
? 4-(2-Chlorophenyl)-1-(2-nitrophenyl)-1H-1,2,3-triazole
;
_space_group_IT_number 14
_symmetry_cell_setting monoclinic
_symmetry_space_group_name_Hall '-P 2yn'
_symmetry_space_group_name_H-M 'P 1 21/n 1'
_atom_sites_solution_hydrogens geom
_atom_sites_solution_primary direct
_atom_sites_solution_secondary difmap
_audit_creation_method SHELXL-97
_cell_angle_alpha 90.00
_cell_angle_beta 100.414(3)
_cell_angle_gamma 90.00
_cell_formula_units_Z 4
_cell_length_a 12.340(3)
_cell_length_b 7.8967(15)
_cell_length_c 14.187(3)
_cell_measurement_reflns_used 2953
_cell_measurement_temperature 297(2)
_cell_measurement_theta_max 22.10
_cell_measurement_theta_min 2.42
_cell_volume 1359.7(5)
_computing_cell_refinement 'SAINT (Bruker, 2003)'
_computing_data_collection 'SMART (Bruker, 2003)'
_computing_data_reduction 'SAINT (Bruker, 2003)'
_computing_molecular_graphics 'ORTEP-3 (Farrugia, 1997)'
_computing_publication_material 'SHELXTL (Bruker, 2003)'
_computing_structure_refinement 'SHELXL97 (Sheldrick, 1997)'
_computing_structure_solution 'SHELXS97 (Sheldrick, 1997)'
_diffrn_ambient_temperature 297(2)
_diffrn_measured_fraction_theta_full 1.000
_diffrn_measured_fraction_theta_max 1.000
_diffrn_measurement_device_type 'Bruker Smart APEX'
_diffrn_measurement_method 'Phi and Omega Scan'
_diffrn_radiation_monochromator graphite
_diffrn_radiation_source 'fine-focus sealed tube'
_diffrn_radiation_type MoK\a
_diffrn_radiation_wavelength 0.71073
_diffrn_reflns_av_R_equivalents 0.0344
_diffrn_reflns_av_sigmaI/netI 0.0277
_diffrn_reflns_limit_h_max 14
_diffrn_reflns_limit_h_min -14
_diffrn_reflns_limit_k_max 9
_diffrn_reflns_limit_k_min -9
_diffrn_reflns_limit_l_max 16
_diffrn_reflns_limit_l_min -16
_diffrn_reflns_number 12671
_diffrn_reflns_theta_full 25.00
_diffrn_reflns_theta_max 25.00
_diffrn_reflns_theta_min 2.02
_exptl_absorpt_coefficient_mu 0.291
_exptl_absorpt_correction_T_max 0.9799
_exptl_absorpt_correction_T_min 0.9415
_exptl_absorpt_correction_type multi-scan
_exptl_absorpt_process_details 'bruker sadabs'
_exptl_crystal_colour yellow
_exptl_crystal_density_diffrn 1.469
_exptl_crystal_density_method 'not measured'
_exptl_crystal_description needle
_exptl_crystal_F_000 616
_exptl_crystal_size_max 0.21
_exptl_crystal_size_mid 0.11
_exptl_crystal_size_min 0.07
_refine_diff_density_max 0.185
_refine_diff_density_min -0.172
_refine_diff_density_rms 0.031
_refine_ls_extinction_method none
_refine_ls_goodness_of_fit_ref 1.030
_refine_ls_hydrogen_treatment refall
_refine_ls_matrix_type full
_refine_ls_number_parameters 226
_refine_ls_number_reflns 2399
_refine_ls_number_restraints 0
_refine_ls_restrained_S_all 1.030
_refine_ls_R_factor_all 0.0488
_refine_ls_R_factor_gt 0.0359
_refine_ls_shift/su_max 0.001
_refine_ls_shift/su_mean 0.000
_refine_ls_structure_factor_coef Fsqd
_refine_ls_weighting_details 'calc w=1/[\s^2^(Fo^2^)+(0.0402P)^2^+0.3141P] where P=(Fo^2^+2Fc^2^)/3'
_refine_ls_weighting_scheme calc
_refine_ls_wR_factor_gt 0.0887
_refine_ls_wR_factor_ref 0.0959
_reflns_number_gt 1878
_reflns_number_total 2399
_reflns_threshold_expression >2sigma(I)
_cod_data_source_file c3ce40192h.txt
_cod_data_source_block 2N2Cl
_cod_depositor_comments
;
The following automatic conversions were performed:

'_chemical_melting_point' value '168-169' was changed to '168.5(5)' -
the average value was taken and precision was
estimated.

'_symmetry_cell_setting' value 'Monoclinic' changed to
'monoclinic' according to
/home/saulius/struct/CIF-dictionaries/cif_core.dic dictionary named
'cif_core.dic' version 2.4.2 from 2011-04-26.

Automatic conversion script
Id: cif_fix_values 1891 2012-01-12 08:04:46Z andrius 
;
_cod_original_sg_symbol_H-M P21/n
_cod_original_formula_sum 'C14 H9 Cl1 N4 O2'
_cod_database_code 7209864

loop_
_symmetry_equiv_pos_as_xyz
'x, y, z'
'-x+1/2, y+1/2, -z+1/2'
'-x, -y, -z'
'x-1/2, -y-1/2, z-1/2'

loop_
_atom_site_label
_atom_site_type_symbol
_atom_site_fract_x
_atom_site_fract_y
_atom_site_fract_z
_atom_site_U_iso_or_equiv
_atom_site_adp_type
_atom_site_occupancy
_atom_site_symmetry_multiplicity
_atom_site_calc_flag
Cl1 Cl 0.21515(5) 1.01298(6) 0.57122(4) 0.0806(2) Uani 1 1 d
O1 O 0.31218(15) 0.8057(2) 0.17141(13) 0.1001(6) Uani 1 1 d
O2 O 0.43385(16) 0.8125(2) 0.08144(12) 0.1055(6) Uani 1 1 d
N1 N 0.41088(13) 0.96320(19) 0.34156(11) 0.0592(4) Uani 1 1 d
N2 N 0.44999(16) 0.7354(2) 0.42091(14) 0.0845(6) Uani 1 1 d
N3 N 0.47913(16) 0.8282(3) 0.35339(14) 0.0874(6) Uani 1 1 d
N4 N 0.38708(15) 0.8744(2) 0.14144(13) 0.0732(5) Uani 1 1 d
C1 C 0.33950(17) 0.9553(2) 0.40197(13) 0.0566(5) Uani 1 1 d
C2 C 0.36317(15) 0.8088(2) 0.45259(12) 0.0564(4) Uani 1 1 d
C3 C 0.31342(15) 0.7217(2) 0.52604(12) 0.0546(4) Uani 1 1 d
C4 C 0.33372(18) 0.5487(2) 0.54080(15) 0.0648(5) Uani 1 1 d
C5 C 0.2888(2) 0.4591(3) 0.60766(17) 0.0754(6) Uani 1 1 d
C6 C 0.2220(2) 0.5374(3) 0.66129(17) 0.0746(6) Uani 1 1 d
C7 C 0.20128(19) 0.7077(3) 0.64969(15) 0.0687(5) Uani 1 1 d
C8 C 0.24656(16) 0.7986(2) 0.58284(12) 0.0588(5) Uani 1 1 d
C9 C 0.42256(14) 1.0883(2) 0.27211(13) 0.0559(4) Uani 1 1 d
C10 C 0.44405(17) 1.2536(3) 0.30029(16) 0.0684(5) Uani 1 1 d
C11 C 0.46137(19) 1.3739(3) 0.2340(2) 0.0807(7) Uani 1 1 d
C12 C 0.46189(19) 1.3282(3) 0.1408(2) 0.0809(7) Uani 1 1 d
C13 C 0.44104(17) 1.1640(3) 0.11170(17) 0.0727(6) Uani 1 1 d
C14 C 0.41931(15) 1.0452(2) 0.17672(13) 0.0583(5) Uani 1 1 d
H1 H 0.2876(16) 1.036(3) 0.4018(13) 0.065(6) Uiso 1 1 d
H4 H 0.3777(18) 0.495(2) 0.5013(15) 0.075(6) Uiso 1 1 d
H5 H 0.3059(18) 0.348(3) 0.6152(15) 0.091(7) Uiso 1 1 d
H6 H 0.1916(19) 0.477(3) 0.7054(16) 0.084(7) Uiso 1 1 d
H7 H 0.1561(17) 0.761(3) 0.6833(15) 0.080(7) Uiso 1 1 d
H10 H 0.4505(17) 1.281(3) 0.3658(16) 0.082(7) Uiso 1 1 d
H11 H 0.476(2) 1.488(3) 0.2553(17) 0.094(7) Uiso 1 1 d
H12 H 0.4752(19) 1.408(3) 0.0960(16) 0.091(7) Uiso 1 1 d
H13 H 0.4397(16) 1.131(3) 0.0521(15) 0.072(6) Uiso 1 1 d

loop_
_atom_site_aniso_label
_atom_site_aniso_U_11
_atom_site_aniso_U_22
_atom_site_aniso_U_33
_atom_site_aniso_U_23
_atom_site_aniso_U_13
_atom_site_aniso_U_12
Cl1 0.1109(5) 0.0549(3) 0.0835(4) -0.0015(2) 0.0371(3) 0.0139(3)
O1 0.1059(13) 0.0865(11) 0.1140(13) -0.0212(10) 0.0361(11) -0.0354(10)
O2 0.1184(14) 0.1076(14) 0.0974(12) -0.0350(11) 0.0380(11) -0.0030(11)
N1 0.0614(9) 0.0570(9) 0.0602(9) 0.0070(7) 0.0136(8) 0.0099(7)
N2 0.0921(13) 0.0776(12) 0.0916(13) 0.0285(10) 0.0372(10) 0.0340(10)
N3 0.0914(13) 0.0852(13) 0.0941(13) 0.0279(11) 0.0398(11) 0.0364(10)
N4 0.0745(11) 0.0752(12) 0.0692(11) -0.0079(9) 0.0109(9) -0.0050(10)
C1 0.0607(11) 0.0525(11) 0.0573(11) 0.0028(8) 0.0122(9) 0.0100(9)
C2 0.0606(11) 0.0520(10) 0.0558(10) 0.0013(8) 0.0082(8) 0.0092(8)
C3 0.0593(10) 0.0486(10) 0.0527(10) 0.0014(8) 0.0019(8) 0.0008(8)
C4 0.0731(13) 0.0491(11) 0.0700(13) 0.0006(9) 0.0075(11) 0.0040(9)
C5 0.0885(16) 0.0512(12) 0.0810(15) 0.0104(11) 0.0007(12) -0.0041(11)
C6 0.0836(15) 0.0700(14) 0.0677(13) 0.0135(12) 0.0072(12) -0.0153(12)
C7 0.0755(14) 0.0738(14) 0.0567(11) -0.0005(10) 0.0120(10) -0.0057(11)
C8 0.0695(12) 0.0513(10) 0.0530(10) -0.0020(8) 0.0043(9) 0.0000(9)
C9 0.0502(10) 0.0594(11) 0.0575(11) 0.0049(9) 0.0079(8) 0.0010(8)
C10 0.0694(13) 0.0664(13) 0.0664(13) -0.0027(11) 0.0040(10) -0.0039(10)
C11 0.0741(14) 0.0626(14) 0.1010(19) 0.0077(13) 0.0039(13) -0.0132(11)
C12 0.0702(14) 0.0823(16) 0.0897(17) 0.0296(14) 0.0133(12) -0.0096(12)
C13 0.0659(13) 0.0903(17) 0.0627(13) 0.0097(12) 0.0137(10) -0.0015(11)
C14 0.0510(10) 0.0638(11) 0.0592(11) 0.0027(9) 0.0077(8) -0.0028(8)

loop_
_atom_type_symbol
_atom_type_description
_atom_type_scat_dispersion_real
_atom_type_scat_dispersion_imag
_atom_type_scat_source
C C 0.0033 0.0016 'International Tables Vol C Tables 4.2.6.8 and 6.1.1.4'
H H 0.0000 0.0000 'International Tables Vol C Tables 4.2.6.8 and 6.1.1.4'
N N 0.0061 0.0033 'International Tables Vol C Tables 4.2.6.8 and 6.1.1.4'
O O 0.0106 0.0060 'International Tables Vol C Tables 4.2.6.8 and 6.1.1.4'
Cl Cl 0.1484 0.1585 'International Tables Vol C Tables 4.2.6.8 and 6.1.1.4'

loop_
_geom_angle_atom_site_label_1
_geom_angle_atom_site_label_2
_geom_angle_atom_site_label_3
_geom_angle
C1 N1 N3 110.61(15)
C1 N1 C9 129.66(15)
N3 N1 C9 119.74(15)
N3 N2 C2 109.90(16)
N2 N3 N1 106.59(15)
O1 N4 O2 123.7(2)
O1 N4 C14 117.88(17)
O2 N4 C14 118.36(19)
N1 C1 C2 105.88(17)
N1 C1 H1 121.0(12)
C2 C1 H1 133.1(13)
N2 C2 C1 107.02(16)
N2 C2 C3 119.23(16)
C1 C2 C3 133.72(17)
C8 C3 C4 116.64(18)
C8 C3 C2 124.93(16)
C4 C3 C2 118.43(17)
C5 C4 C3 121.4(2)
C5 C4 H4 121.6(12)
C3 C4 H4 116.9(12)
C6 C5 C4 120.6(2)
C6 C5 H5 121.7(14)
C4 C5 H5 117.7(14)
C5 C6 C7 119.6(2)
C5 C6 H6 120.2(14)
C7 C6 H6 120.1(14)
C6 C7 C8 120.0(2)
C6 C7 H7 120.7(14)
C8 C7 H7 119.2(14)
C7 C8 C3 121.65(18)
C7 C8 Cl1 117.33(16)
C3 C8 Cl1 121.01(14)
C10 C9 C14 119.04(18)
C10 C9 N1 119.74(17)
C14 C9 N1 121.10(17)
C9 C10 C11 120.0(2)
C9 C10 H10 118.7(13)
C11 C10 H10 121.2(13)
C12 C11 C10 120.3(2)
C12 C11 H11 121.2(15)
C10 C11 H11 118.5(15)
C13 C12 C11 120.4(2)
C13 C12 H12 118.9(14)
C11 C12 H12 120.7(14)
C12 C13 C14 119.5(2)
C12 C13 H13 122.8(14)
C14 C13 H13 117.8(14)
C13 C14 C9 120.8(2)
C13 C14 N4 118.14(19)
C9 C14 N4 121.04(17)

loop_
_geom_bond_atom_site_label_1
_geom_bond_atom_site_label_2
_geom_bond_distance
Cl1 C8 1.7379(19)
O1 N4 1.213(2)
O2 N4 1.214(2)
N1 C1 1.337(2)
N1 N3 1.350(2)
N1 C9 1.421(2)
N2 N3 1.307(2)
N2 C2 1.363(2)
N4 C14 1.469(3)
C1 C2 1.365(3)
C1 H1 0.90(2)
C2 C3 1.472(2)
C3 C8 1.392(2)
C3 C4 1.398(3)
C4 C5 1.377(3)
C4 H4 0.95(2)
C5 C6 1.366(3)
C5 H5 0.91(2)
C6 C7 1.373(3)
C6 H6 0.92(2)
C7 C8 1.385(3)
C7 H7 0.90(2)
C9 C10 1.376(3)
C9 C14 1.389(3)
C10 C11 1.380(3)
C10 H10 0.94(2)
C11 C12 1.372(3)
C11 H11 0.96(2)
C12 C13 1.371(3)
C12 H12 0.93(2)
C13 C14 1.376(3)
C13 H13 0.88(2)

loop_
_geom_hbond_atom_site_label_D
_geom_hbond_atom_site_label_H
_geom_hbond_atom_site_label_A
_geom_hbond_distance_DH
_geom_hbond_distance_HA
_geom_hbond_distance_DA
_geom_hbond_angle_DHA
_geom_hbond_site_symmetry_A
C1 H1 O1 0.90(2) 2.58(2) 3.397(3) 150.4(16) 2
C13 H13 O2 0.88(2) 2.70(2) 3.385(3) 135.1(17) 3_675
C5 H5 Cl1 0.91(2) 2.89(2) 3.652(2) 142.0(18) 1_545

loop_
_geom_torsion_atom_site_label_1
_geom_torsion_atom_site_label_2
_geom_torsion_atom_site_label_3
_geom_torsion_atom_site_label_4
_geom_torsion
C2 N2 N3 N1 0.3(3)
C1 N1 N3 N2 0.3(2)
C9 N1 N3 N2 179.98(18)
N3 N1 C1 C2 -0.8(2)
C9 N1 C1 C2 179.60(17)
N3 N2 C2 C1 -0.8(3)
N3 N2 C2 C3 177.32(18)
N1 C1 C2 N2 0.9(2)
N1 C1 C2 C3 -176.77(19)
N2 C2 C3 C8 161.72(19)
C1 C2 C3 C8 -20.8(3)
N2 C2 C3 C4 -18.4(3)
C1 C2 C3 C4 159.1(2)
C8 C3 C4 C5 0.6(3)
C2 C3 C4 C5 -179.31(18)
C3 C4 C5 C6 0.4(3)
C4 C5 C6 C7 -1.2(3)
C5 C6 C7 C8 1.0(3)
C6 C7 C8 C3 0.1(3)
C6 C7 C8 Cl1 179.21(17)
C4 C3 C8 C7 -0.8(3)
C2 C3 C8 C7 179.04(17)
C4 C3 C8 Cl1 -179.95(14)
C2 C3 C8 Cl1 -0.1(3)
C1 N1 C9 C10 59.0(3)
N3 N1 C9 C10 -120.6(2)
C1 N1 C9 C14 -124.9(2)
N3 N1 C9 C14 55.5(3)
C14 C9 C10 C11 0.4(3)
N1 C9 C10 C11 176.51(18)
C9 C10 C11 C12 -2.8(3)
C10 C11 C12 C13 2.5(4)
C11 C12 C13 C14 0.1(3)
C12 C13 C14 C9 -2.5(3)
C12 C13 C14 N4 174.35(19)
C10 C9 C14 C13 2.3(3)
N1 C9 C14 C13 -173.79(17)
C10 C9 C14 N4 -174.51(17)
N1 C9 C14 N4 9.4(3)
O1 N4 C14 C13 -137.3(2)
O2 N4 C14 C13 40.0(3)
O1 N4 C14 C9 39.6(3)
O2 N4 C14 C9 -143.1(2)
